data_9012310
loop_
_publ_author_name
'Hoard, J. L.'
'Hughes, R. E.'
'Sands, D. E.'

_publ_section_title
;
 The structure of tetragonal boron
 Sample: plate
;
_journal_name_full 'Journal of the American Chemical Society'
_journal_page_first 4507
_journal_page_last 4515
_journal_paper_doi 10.1021/ja01550a019
_journal_volume 80
_journal_year 1958
_chemical_compound_source Synthetic
_chemical_formula_sum B
_chemical_name_common Boron
_chemical_name_mineral Boron
_space_group_IT_number 134
_symmetry_space_group_name_Hall 'P 4n 2 -1n'
_symmetry_space_group_name_H-M 'P 42/n n m :1'
_cell_angle_alpha 90
_cell_angle_beta 90
_cell_angle_gamma 90
_cell_length_a 8.771
_cell_length_b 8.771
_cell_length_c 5.088
_cell_formula_units_Z 50
_cell_volume 391.422
_database_code_amcsd 0014102
_exptl_crystal_density_diffrn 2.293
_cod_original_sg_symbol_H-M 'P 42/n n m'
_cod_database_code 9012310

loop_
_space_group_symop_operation_xyz
x,y,z
-y,-x,z
1/2+y,1/2+x,1/2-z
y,-x,-z
1/2-y,1/2+x,1/2+z
1/2+x,1/2-y,1/2+z
-x,y,-z
1/2+x,1/2+y,1/2-z
-x,-y,z
y,x,z
1/2-y,1/2-x,1/2-z
-y,x,-z
1/2+y,1/2-x,1/2+z
1/2-x,1/2+y,1/2+z
x,-y,-z
1/2-x,1/2-y,1/2-z

loop_
_atom_site_label
_atom_site_fract_x
_atom_site_fract_y
_atom_site_fract_z
_atom_site_U_iso_or_equiv
B1 0.32550 0.08750 0.40050 0.01634
B2 0.22650 0.08250 0.08950 0.01976
B3 0.12450 0.12450 0.38700 0.02052
B4 0.24900 0.24900 0.58650 0.00836
B5 0.00000 0.00000 0.50000 0.00861

loop_
_cod_related_entry_id
_cod_related_entry_database
_cod_related_entry_code
1 AMCSD 0014102
